data_1001047
loop_
_publ_author_name
'Cousson, A'
'Tabuteau, A'
'Pages, M'
'Gasperin, M'

_publ_section_title
;
Fluorure complexe de thorium, sodium et zinc
;
_journal_coden_ASTM ACBCAR
_journal_name_full 'Acta Crystallographica B (24,1968-38,1982)'
_journal_page_first 2674
_journal_page_last 2676
_journal_paper_doi 10.1107/S056774087901013X
_journal_volume 35
_journal_year 1979
_chemical_formula_structural 'Na3 Zn Th6 F29'
_chemical_formula_sum 'F29 Na3 Th6 Zn'
_chemical_name_systematic 'Trisodium zinc hexathorium fluoride'
_space_group_IT_number 150
_symmetry_cell_setting trigonal
_symmetry_Int_Tables_number 150
_symmetry_space_group_name_Hall 'P 3 2"'
_symmetry_space_group_name_H-M 'P 3 2 1'
_cell_angle_alpha 90
_cell_angle_beta 90
_cell_angle_gamma 120
_cell_formula_units_Z 2
_cell_length_a 10.116(2)
_cell_length_b 10.116(2)
_cell_length_c 13.255(2)
_cell_volume 1174.7
_refine_ls_R_factor_all 0.052
_cod_database_code 1001047

loop_
_symmetry_equiv_pos_as_xyz
x,y,z
-y,x-y,z
y-x,-x,z
y,x,-z
-x,y-x,-z
x-y,-y,-z

loop_
_atom_site_label
_atom_site_type_symbol
_atom_site_symmetry_multiplicity
_atom_site_Wyckoff_symbol
_atom_site_fract_x
_atom_site_fract_y
_atom_site_fract_z
_atom_site_occupancy
_atom_site_attached_hydrogens
_atom_site_calc_flag
Th1 Th4+ 6 g 0.4028(1) 0.0794(2) 0.1491(1) 1. 0 d
Th2 Th4+ 6 g 0.4007(1) 0.3235(2) 0.6484(1) 1. 0 d
Zn1 Zn2+ 1 a 0. 0. 0. 1. 0 d
Zn2 Zn2+ 1 b 0. 0. 0.5 1. 0 d
Na1 Na1+ 2 c 0. 0. 0.2624(15) 1. 0 d
Na2 Na1+ 2 d 0.3333 0.6667 0.0893(15) 1. 0 d
Na3 Na1+ 2 d 0.3333 0.6667 0.6012(16) 1. 0 d
F1 F1- 6 g 0.1315(27) 0.4369(24) 0.0348(14) 1. 0 d
F2 F1- 6 g 0.2040(26) 0.0898(29) 0.0927(17) 0.66 0 d
F3 F1- 6 g 0.5228(18) 0.3404(18) 0.1178(12) 1. 0 d
F4 F1- 6 g 0.1195(23) 0.5861(21) 0.2005(13) 1. 0 d
F5 F1- 6 g 0.1229(22) 0.3166(23) 0.2231(12) 1. 0 d
F6 F1- 6 g 0.5244(22) 0.1111(22) 0.3086(13) 1. 0 d
F7 F1- 6 g 0.3142(24) 0.1933(23) 0.2652(12) 1. 0 d
F8 F1- 6 g 0.1510(16) 0.4948(17) 0.3989(11) 1. 0 d
F9 F1- 6 g 0.084(2) 0.8949(22) 0.4104(12) 1. 0 d
F10 F1- 6 g 0.4433(24) 0.3134(22) 0.4661(14) 1. 0 d

loop_
_atom_type_symbol
_atom_type_oxidation_number
Th4+ 4.000
Zn2+ 2.000
Na1+ 1.000
F1- -1.000
